data_7236919
loop_
_publ_author_name
'Yang, Jie'
'Ren, Zichun'
'Chen, Bin'
'Fang, Manman'
'Zhao, Zujin'
'Tang, Ben Zhong'
'Peng, Qian'
'Li, Zhen'

_publ_section_title
;
 Three polymorphs of one luminogen: how the molecular packing affects the
 RTP and AIE properties?
;
_journal_issue 36
_journal_name_full 'Journal of Materials Chemistry C'
_journal_page_first 9242
_journal_paper_doi 10.1039/C7TC03656F
_journal_volume 5
_journal_year 2017
_chemical_formula_sum 'C19 H12 N2 S'
_chemical_formula_weight 300.37
_space_group_IT_number 14
_space_group_name_Hall '-P 2ybc'
_space_group_name_H-M_alt 'P 1 21/c 1'
_symmetry_cell_setting monoclinic
_symmetry_space_group_name_H-M 'P 1 21/c 1'
_atom_sites_solution_hydrogens geom
_atom_sites_solution_primary direct
_atom_sites_solution_secondary difmap
_audit_creation_method SHELXL-97
_audit_update_record
;
2017-06-10 deposited with the CCDC.
2017-08-28 downloaded from the CCDC.
;
_cell_angle_alpha 90.00
_cell_angle_beta 94.840(5)
_cell_angle_gamma 90.00
_cell_formula_units_Z 4
_cell_length_a 16.315(5)
_cell_length_b 12.408(4)
_cell_length_c 7.380(2)
_cell_measurement_reflns_used 52
_cell_measurement_temperature 296(2)
_cell_measurement_theta_max 20
_cell_measurement_theta_min 7.5
_cell_volume 1488.7(8)
_computing_cell_refinement 'Bruker SMART'
_computing_data_collection 'Bruker SMART'
_computing_data_reduction 'Bruker SAINT'
_computing_molecular_graphics 'Bruker SHELXTL'
_computing_publication_material 'Bruker SHELXTL'
_computing_structure_refinement 'SHELXL-97 (Sheldrick, 1997)'
_computing_structure_solution 'SHELXS-97 (Sheldrick, 1990)'
_diffrn_ambient_temperature 296(2)
_diffrn_measured_fraction_theta_full 1.000
_diffrn_measured_fraction_theta_max 1.000
_diffrn_measurement_device_type bruker
_diffrn_radiation_monochromator graphite
_diffrn_radiation_source 'fine-focus sealed tube'
_diffrn_radiation_type MoK\a
_diffrn_radiation_wavelength 0.71073
_diffrn_reflns_av_R_equivalents 0.0357
_diffrn_reflns_av_sigmaI/netI 0.0367
_diffrn_reflns_limit_h_max 19
_diffrn_reflns_limit_h_min -20
_diffrn_reflns_limit_k_max 10
_diffrn_reflns_limit_k_min -15
_diffrn_reflns_limit_l_max 9
_diffrn_reflns_limit_l_min -9
_diffrn_reflns_number 9422
_diffrn_reflns_theta_full 26.50
_diffrn_reflns_theta_max 26.50
_diffrn_reflns_theta_min 2.06
_exptl_absorpt_coefficient_mu 0.214
_exptl_absorpt_correction_T_max 0.9524
_exptl_absorpt_correction_T_min 0.9405
_exptl_absorpt_correction_type multi-scan
_exptl_absorpt_process_details SADABS
_exptl_crystal_colour colourless
_exptl_crystal_density_diffrn 1.340
_exptl_crystal_density_method 'not measured'
_exptl_crystal_description block
_exptl_crystal_F_000 624
_exptl_crystal_size_max 0.29
_exptl_crystal_size_mid 0.28
_exptl_crystal_size_min 0.23
_refine_diff_density_max 0.426
_refine_diff_density_min -0.286
_refine_diff_density_rms 0.052
_refine_ls_extinction_method none
_refine_ls_goodness_of_fit_ref 1.040
_refine_ls_hydrogen_treatment constr
_refine_ls_matrix_type full
_refine_ls_number_parameters 199
_refine_ls_number_reflns 3087
_refine_ls_number_restraints 0
_refine_ls_restrained_S_all 1.040
_refine_ls_R_factor_all 0.0661
_refine_ls_R_factor_gt 0.0471
_refine_ls_shift/su_max 0.000
_refine_ls_shift/su_mean 0.000
_refine_ls_structure_factor_coef Fsqd
_refine_ls_weighting_details 'calc w=1/[\s^2^(Fo^2^)+(0.0770P)^2^+0.1876P] where P=(Fo^2^+2Fc^2^)/3'
_refine_ls_weighting_scheme calc
_refine_ls_wR_factor_gt 0.1245
_refine_ls_wR_factor_ref 0.1395
_reflns_number_gt 2290
_reflns_number_total 3087
_reflns_threshold_expression >2sigma(I)
_cod_data_source_file c7tc03656f3.cif
_cod_data_source_block 1
_cod_depositor_comments
;
The following automatic conversions were performed:

data item '_symmetry_cell_setting' value 'Monoclinic' was changed to
'monoclinic' in accordance with the
/home/saulius/struct/COD-crude-data/automatic-downloads/DataCite-retrospective/RSC/depositions/lib/dictionaries/cif_core.dic
dictionary named 'cif_core.dic' version 2.4.2 last updated on
2011-04-26.

Automatic conversion script
Id: cif_fix_values 6909 2019-04-08 15:41:33Z antanas 
;
_cod_original_cell_volume 1488.6(8)
_cod_original_sg_symbol_H-M P2(1)/c
_cod_database_code 7236919

loop_
_symmetry_equiv_pos_as_xyz
'x, y, z'
'-x, y+1/2, -z+1/2'
'-x, -y, -z'
'x, -y-1/2, z-1/2'

loop_
_atom_site_label
_atom_site_type_symbol
_atom_site_fract_x
_atom_site_fract_y
_atom_site_fract_z
_atom_site_U_iso_or_equiv
_atom_site_adp_type
_atom_site_occupancy
_atom_site_symmetry_multiplicity
_atom_site_calc_flag
_atom_site_refinement_flags
C1 C 0.21256(11) 0.88273(15) 0.3230(2) 0.0388(4) Uani 1 1 d .
C2 C 0.24775(13) 0.78107(16) 0.3234(3) 0.0474(5) Uani 1 1 d .
H2 H 0.3034 0.7730 0.3079 0.057 Uiso 1 1 calc R
C3 C 0.19920(15) 0.69174(18) 0.3472(3) 0.0557(6) Uani 1 1 d .
H3 H 0.2226 0.6234 0.3491 0.067 Uiso 1 1 calc R
C4 C 0.11714(15) 0.70279(19) 0.3679(3) 0.0578(6) Uani 1 1 d .
H4 H 0.0856 0.6421 0.3870 0.069 Uiso 1 1 calc R
C5 C 0.08083(13) 0.8030(2) 0.3608(3) 0.0534(6) Uani 1 1 d .
H5 H 0.0247 0.8099 0.3717 0.064 Uiso 1 1 calc R
C6 C 0.12884(12) 0.89410(17) 0.3371(3) 0.0430(5) Uani 1 1 d .
C7 C 0.14379(11) 1.06770(16) 0.1352(3) 0.0419(5) Uani 1 1 d .
C8 C 0.10884(14) 1.12376(18) -0.0152(3) 0.0542(5) Uani 1 1 d .
H8 H 0.0529 1.1395 -0.0249 0.065 Uiso 1 1 calc R
C9 C 0.15717(15) 1.15595(19) -0.1499(3) 0.0618(6) Uani 1 1 d .
H9 H 0.1339 1.1951 -0.2487 0.074 Uiso 1 1 calc R
C10 C 0.23964(15) 1.13061(17) -0.1392(3) 0.0547(6) Uani 1 1 d .
H10 H 0.2718 1.1523 -0.2309 0.066 Uiso 1 1 calc R
C11 C 0.27452(13) 1.07304(16) 0.0077(3) 0.0461(5) Uani 1 1 d .
H11 H 0.3299 1.0542 0.0132 0.055 Uiso 1 1 calc R
C12 C 0.22714(11) 1.04312(14) 0.1472(3) 0.0387(4) Uani 1 1 d .
C13 C 0.32377(11) 1.01252(15) 0.4178(3) 0.0380(4) Uani 1 1 d .
C14 C 0.35749(12) 1.11545(17) 0.4051(3) 0.0463(5) Uani 1 1 d .
H14 H 0.3372 1.1611 0.3119 0.056 Uiso 1 1 calc R
C15 C 0.41975(12) 1.15056(18) 0.5270(3) 0.0500(5) Uani 1 1 d .
H15 H 0.4409 1.2197 0.5162 0.060 Uiso 1 1 calc R
C16 C 0.45173(12) 1.08327(18) 0.6674(3) 0.0459(5) Uani 1 1 d .
C17 C 0.41864(12) 0.98143(18) 0.6816(3) 0.0478(5) Uani 1 1 d .
H17 H 0.4393 0.9359 0.7747 0.057 Uiso 1 1 calc R
C18 C 0.35569(12) 0.94627(17) 0.5605(3) 0.0453(5) Uani 1 1 d .
H18 H 0.3340 0.8777 0.5735 0.054 Uiso 1 1 calc R
C19 C 0.51716(13) 1.12005(19) 0.7947(3) 0.0534(5) Uani 1 1 d .
N1 N 0.25960(9) 0.97830(12) 0.2960(2) 0.0411(4) Uani 1 1 d .
N2 N 0.56869(13) 1.15007(19) 0.8971(3) 0.0697(6) Uani 1 1 d .
S1 S 0.08417(3) 1.02320(5) 0.31080(8) 0.0547(2) Uani 1 1 d .

loop_
_atom_site_aniso_label
_atom_site_aniso_U_11
_atom_site_aniso_U_22
_atom_site_aniso_U_33
_atom_site_aniso_U_23
_atom_site_aniso_U_13
_atom_site_aniso_U_12
C1 0.0457(10) 0.0361(10) 0.0348(10) 0.0047(8) 0.0042(8) -0.0019(8)
C2 0.0538(11) 0.0423(12) 0.0467(12) 0.0063(9) 0.0080(9) 0.0029(9)
C3 0.0790(15) 0.0377(12) 0.0504(13) 0.0072(9) 0.0051(11) -0.0018(10)
C4 0.0716(15) 0.0502(14) 0.0512(14) 0.0098(10) 0.0031(11) -0.0199(11)
C5 0.0492(12) 0.0660(15) 0.0450(12) 0.0084(10) 0.0043(9) -0.0109(10)
C6 0.0479(11) 0.0486(12) 0.0327(10) 0.0022(8) 0.0043(8) -0.0031(9)
C7 0.0489(11) 0.0349(10) 0.0415(11) -0.0009(8) 0.0022(9) 0.0039(8)
C8 0.0575(13) 0.0487(13) 0.0548(13) 0.0045(10) -0.0057(10) 0.0075(10)
C9 0.0838(17) 0.0517(14) 0.0476(13) 0.0138(10) -0.0084(12) 0.0028(12)
C10 0.0755(15) 0.0455(13) 0.0434(12) 0.0056(9) 0.0066(11) -0.0098(10)
C11 0.0522(11) 0.0391(11) 0.0477(12) 0.0041(9) 0.0078(9) -0.0019(9)
C12 0.0466(10) 0.0302(9) 0.0386(10) 0.0007(8) -0.0003(8) 0.0000(8)
C13 0.0361(9) 0.0389(10) 0.0398(11) 0.0018(8) 0.0080(8) 0.0027(7)
C14 0.0516(11) 0.0404(11) 0.0461(12) 0.0063(9) -0.0009(9) -0.0014(9)
C15 0.0530(12) 0.0458(12) 0.0512(13) 0.0008(9) 0.0046(10) -0.0065(9)
C16 0.0411(10) 0.0574(13) 0.0398(11) -0.0050(9) 0.0070(8) 0.0022(9)
C17 0.0482(12) 0.0574(14) 0.0377(11) 0.0064(9) 0.0023(9) 0.0063(9)
C18 0.0479(11) 0.0437(11) 0.0446(12) 0.0089(9) 0.0052(9) 0.0000(9)
C19 0.0482(12) 0.0653(15) 0.0468(13) -0.0049(11) 0.0055(10) 0.0029(10)
N1 0.0417(8) 0.0362(9) 0.0446(10) 0.0093(7) -0.0010(7) -0.0033(6)
N2 0.0638(12) 0.0863(16) 0.0574(13) -0.0073(11) -0.0049(10) -0.0043(11)
S1 0.0521(3) 0.0582(4) 0.0554(4) 0.0041(3) 0.0152(3) 0.0127(2)

loop_
_atom_type_symbol
_atom_type_description
_atom_type_scat_dispersion_real
_atom_type_scat_dispersion_imag
_atom_type_scat_source
C C 0.0033 0.0016 'International Tables Vol C Tables 4.2.6.8 and 6.1.1.4'
H H 0.0000 0.0000 'International Tables Vol C Tables 4.2.6.8 and 6.1.1.4'
N N 0.0061 0.0033 'International Tables Vol C Tables 4.2.6.8 and 6.1.1.4'
S S 0.1246 0.1234 'International Tables Vol C Tables 4.2.6.8 and 6.1.1.4'

loop_
_geom_angle_atom_site_label_1
_geom_angle_atom_site_label_2
_geom_angle_atom_site_label_3
_geom_angle
C6 C1 C2 120.21(17)
C6 C1 N1 117.92(16)
C2 C1 N1 121.73(17)
C3 C2 C1 119.24(19)
C4 C3 C2 120.7(2)
C3 C4 C5 120.6(2)
C4 C5 C6 119.5(2)
C1 C6 C5 119.63(19)
C1 C6 S1 119.01(15)
C5 C6 S1 121.25(16)
C12 C7 C8 119.63(18)
C12 C7 S1 118.64(14)
C8 C7 S1 121.71(16)
C9 C8 C7 119.9(2)
C10 C9 C8 120.5(2)
C9 C10 C11 119.9(2)
C10 C11 C12 120.13(19)
C7 C12 C11 119.79(18)
C7 C12 N1 118.10(17)
C11 C12 N1 121.84(17)
N1 C13 C14 121.10(17)
N1 C13 C18 121.30(17)
C14 C13 C18 117.58(18)
C15 C14 C13 121.42(19)
C14 C15 C16 120.5(2)
C17 C16 C15 118.64(18)
C17 C16 C19 120.98(19)
C15 C16 C19 120.4(2)
C18 C17 C16 121.07(18)
C17 C18 C13 120.83(19)
N2 C19 C16 179.2(3)
C13 N1 C12 122.47(15)
C13 N1 C1 123.09(15)
C12 N1 C1 113.86(14)
C6 S1 C7 96.66(9)

loop_
_geom_bond_atom_site_label_1
_geom_bond_atom_site_label_2
_geom_bond_distance
C1 C6 1.386(3)
C1 C2 1.386(3)
C1 N1 1.436(2)
C2 C3 1.382(3)
C3 C4 1.367(3)
C4 C5 1.376(3)
C5 C6 1.395(3)
C6 S1 1.764(2)
C7 C12 1.389(3)
C7 C8 1.390(3)
C7 S1 1.773(2)
C8 C9 1.379(3)
C9 C10 1.378(3)
C10 C11 1.380(3)
C11 C12 1.389(3)
C12 N1 1.427(2)
C13 N1 1.387(2)
C13 C14 1.397(3)
C13 C18 1.402(3)
C14 C15 1.370(3)
C15 C16 1.397(3)
C16 C17 1.382(3)
C16 C19 1.436(3)
C17 C18 1.374(3)
C19 N2 1.144(3)

loop_
_geom_torsion_atom_site_label_1
_geom_torsion_atom_site_label_2
_geom_torsion_atom_site_label_3
_geom_torsion_atom_site_label_4
_geom_torsion
C6 C1 C2 C3 -3.2(3)
N1 C1 C2 C3 -178.97(18)
C1 C2 C3 C4 0.8(3)
C2 C3 C4 C5 1.7(3)
C3 C4 C5 C6 -1.7(3)
C2 C1 C6 C5 3.2(3)
N1 C1 C6 C5 179.09(17)
C2 C1 C6 S1 -173.02(15)
N1 C1 C6 S1 2.9(2)
C4 C5 C6 C1 -0.7(3)
C4 C5 C6 S1 175.42(17)
C12 C7 C8 C9 -0.9(3)
S1 C7 C8 C9 -179.28(17)
C7 C8 C9 C10 1.7(4)
C8 C9 C10 C11 -0.3(4)
C9 C10 C11 C12 -1.8(3)
C8 C7 C12 C11 -1.1(3)
S1 C7 C12 C11 177.27(15)
C8 C7 C12 N1 -175.17(18)
S1 C7 C12 N1 3.2(2)
C10 C11 C12 C7 2.5(3)
C10 C11 C12 N1 176.30(18)
N1 C13 C14 C15 178.69(19)
C18 C13 C14 C15 0.3(3)
C13 C14 C15 C16 0.5(3)
C14 C15 C16 C17 -0.7(3)
C14 C15 C16 C19 179.8(2)
C15 C16 C17 C18 0.2(3)
C19 C16 C17 C18 179.64(19)
C16 C17 C18 C13 0.6(3)
N1 C13 C18 C17 -179.25(18)
C14 C13 C18 C17 -0.9(3)
C17 C16 C19 N2 -103(21)
C15 C16 C19 N2 76(21)
C14 C13 N1 C12 3.1(3)
C18 C13 N1 C12 -178.61(17)
C14 C13 N1 C1 -167.63(18)
C18 C13 N1 C1 10.7(3)
C7 C12 N1 C13 -122.7(2)
C11 C12 N1 C13 63.3(3)
C7 C12 N1 C1 48.7(2)
C11 C12 N1 C1 -125.19(19)
C6 C1 N1 C13 119.0(2)
C2 C1 N1 C13 -65.1(3)
C6 C1 N1 C12 -52.4(2)
C2 C1 N1 C12 123.5(2)
C1 C6 S1 C7 38.01(17)
C5 C6 S1 C7 -138.14(17)
C12 C7 S1 C6 -41.26(17)
C8 C7 S1 C6 137.10(18)
